data_4344995
loop_
_publ_author_name
'Zhang, Jing'
'Guo, Shen-Zhen'
'Dong, Yu-Bao'
'Rao, Li'
'Yin, Jun'
'Yu, Guang-Ao'
'Hartl, Franti\<sek'
'Liu, Sheng Hua'

_publ_section_title
;
 Multistep Oxidation of Diethynyl Oligophenylamine-Bridged Diruthenium and
 Diiron Complexes.
;
_journal_issue 2
_journal_name_full 'Inorganic chemistry'
_journal_page_first 1001
_journal_page_last 1015
_journal_paper_doi 10.1021/acs.inorgchem.6b02809
_journal_volume 56
_journal_year 2017
_chemical_formula_moiety 'C106 H100 N2 P4 Ru2, 3(C H2 Cl2)'
_chemical_formula_sum 'C109 H106 Cl6 N2 P4 Ru2'
_chemical_formula_weight 1982.67
_space_group_crystal_system triclinic
_space_group_IT_number 2
_space_group_name_Hall '-P 1'
_space_group_name_H-M_alt 'P -1'
_symmetry_space_group_name_Hall '-P 1'
_symmetry_space_group_name_H-M 'P -1'
_atom_sites_solution_hydrogens geom
_audit_creation_date 2016-09-05
_audit_creation_method
;
Olex2 1.2
(compiled 2016.02.19 svn.r3266 for OlexSys, GUI svn.r5155)
;
_cell_angle_alpha 77.951(5)
_cell_angle_beta 89.872(5)
_cell_angle_gamma 80.650(5)
_cell_formula_units_Z 1
_cell_length_a 9.848(3)
_cell_length_b 14.954(5)
_cell_length_c 16.443(6)
_cell_measurement_reflns_used 8968
_cell_measurement_temperature 296.15
_cell_measurement_theta_max 28.061
_cell_measurement_theta_min 2.326
_cell_volume 2335.4(14)
_computing_cell_refinement 'SAINT v7.68A (Bruker, 2009)'
_computing_data_reduction 'SAINT v7.68A (Bruker, 2009)'
_computing_molecular_graphics 'Olex2 (Dolomanov et al., 2009)'
_computing_publication_material 'Olex2 (Dolomanov et al., 2009)'
_computing_structure_refinement 'ShelXL (Sheldrick, 2015)'
_diffrn_ambient_temperature 296.15
_diffrn_measured_fraction_theta_full 0.960
_diffrn_measured_fraction_theta_max 0.950
_diffrn_measurement_device_type 'CCD area detector'
_diffrn_measurement_method 'phi and omega scans'
_diffrn_radiation_monochromator graphite
_diffrn_radiation_type MoK\a
_diffrn_radiation_wavelength 0.71073
_diffrn_reflns_av_R_equivalents 0.0533
_diffrn_reflns_av_unetI/netI 0.0825
_diffrn_reflns_Laue_measured_fraction_full 0.960
_diffrn_reflns_Laue_measured_fraction_max 0.950
_diffrn_reflns_limit_h_max 12
_diffrn_reflns_limit_h_min -13
_diffrn_reflns_limit_k_max 18
_diffrn_reflns_limit_k_min -19
_diffrn_reflns_limit_l_max 21
_diffrn_reflns_limit_l_min -21
_diffrn_reflns_number 19652
_diffrn_reflns_point_group_measured_fraction_full 0.960
_diffrn_reflns_point_group_measured_fraction_max 0.950
_diffrn_reflns_theta_full 25.250
_diffrn_reflns_theta_max 28.128
_diffrn_reflns_theta_min 1.267
_exptl_absorpt_coefficient_mu 0.614
_exptl_absorpt_correction_T_max 0.7456
_exptl_absorpt_correction_T_min 0.5390
_exptl_absorpt_correction_type multi-scan
_exptl_absorpt_process_details
;
SADABS-2008/1 (Bruker,2008) was used for absorption correction.
wR2(int) was 0.0954 before and 0.0682 after correction.
The Ratio of minimum to maximum transmission is 0.7229.
The \l/2 correction factor is 0.0015.
;
_exptl_crystal_colour yellow
_exptl_crystal_colour_primary yellow
_exptl_crystal_density_diffrn 1.410
_exptl_crystal_description block
_exptl_crystal_F_000 1024
_exptl_crystal_size_max 0.2
_exptl_crystal_size_mid 0.2
_exptl_crystal_size_min 0.2
_refine_diff_density_max 5.850
_refine_diff_density_min -1.634
_refine_diff_density_rms 0.339
_refine_ls_extinction_method none
_refine_ls_goodness_of_fit_ref 1.081
_refine_ls_hydrogen_treatment constr
_refine_ls_matrix_type full
_refine_ls_number_parameters 582
_refine_ls_number_reflns 10847
_refine_ls_number_restraints 39
_refine_ls_restrained_S_all 1.082
_refine_ls_R_factor_all 0.1608
_refine_ls_R_factor_gt 0.1398
_refine_ls_shift/su_max 0.000
_refine_ls_shift/su_mean 0.000
_refine_ls_structure_factor_coef Fsqd
_refine_ls_weighting_details 'w=1/[\s^2^(Fo^2^)+(0.1500P)^2^+90.0000P] where P=(Fo^2^+2Fc^2^)/3'
_refine_ls_weighting_scheme calc
_refine_ls_wR_factor_gt 0.4097
_refine_ls_wR_factor_ref 0.4261
_reflns_Friedel_coverage 0.000
_reflns_number_gt 8480
_reflns_number_total 10847
_reflns_threshold_expression 'I > 2\s(I)'
_cod_data_source_file ic6b02809_si_003.cif
_cod_data_source_block 140606a
_cod_depositor_comments 'Adding full bibliography for 4344995.cif.'
_cod_database_code 4344995
_shelx_space_group_comment
;
The symmetry employed for this shelxl refinement is uniquely defined
by the following loop, which should always be used as a source of
symmetry information in preference to the above space-group names.
They are only intended as comments.
;
_olex2_refinement_description
;
1. Fixed Uiso
 At 1.2 times of:
  All C(H) groups, All C(H,H) groups
 At 1.5 times of:
  All C(H,H,H) groups
2. Restrained distances
 Cl1-C54 \\sim Cl1-C54B \\sim Cl2-C54B \\sim Cl2-C54 \\sim Cl4-C55 \\sim Cl3-C55
 with sigma of 0.01
3. Uiso/Uaniso restraints and constraints
Uanis(Cl1) \\sim Ueq: with sigma of 0.01 and sigma for terminal atoms of 0.02
Uanis(C54) \\sim Ueq, Uanis(C54B) \\sim Ueq, Uanis(C55) \\sim Ueq: with sigma
of 0.01 and sigma for terminal atoms of 0.02
4. Others
 Fixed Sof: C54(0.55) H54A(0.55) H54B(0.55) C54B(0.45) H54C(0.45) H54D(0.45)
 C55(0.5) H55A(0.5) H55B(0.5) Cl3(0.5) Cl4(0.5)
5.a Secondary CH2 refined with riding coordinates:
 C13(H13A,H13B), C14(H14A,H14B), C54(H54A,H54B), C54B(H54C,H54D), C55(H55A,H55B)
5.b Aromatic/amide H refined with riding coordinates:
 C2(H2), C3(H3), C4(H4), C5(H5), C6(H6), C8(H8), C9(H9), C10(H10), C11(H11),
 C12(H12), C16(H16), C17(H17), C18(H18), C19(H19), C20(H20), C22(H22), C23(H23),
  C24(H24), C25(H25), C26(H26), C30(H30), C31(H31), C33(H33), C34(H34),
 C36(H36), C37(H37), C38(H38), C39(H39), C40(H40), C42(H42), C43(H43)
5.c Idealised Me refined as rotating group:
 C49(H49A,H49B,H49C), C50(H50A,H50B,H50C), C51(H51A,H51B,H51C), C52(H52A,H52B,
 H52C), C53(H53A,H53B,H53C)
;
_shelx_shelxl_version_number 2014/7
_olex2_submission_special_instructions 'No special instructions were received'

loop_
_space_group_symop_operation_xyz
'x, y, z'
'-x, -y, -z'

loop_
_atom_site_label
_atom_site_type_symbol
_atom_site_fract_x
_atom_site_fract_y
_atom_site_fract_z
_atom_site_U_iso_or_equiv
_atom_site_adp_type
_atom_site_occupancy
_atom_site_site_symmetry_order
_atom_site_calc_flag
_atom_site_refinement_flags_posn
_atom_site_refinement_flags_adp
_atom_site_refinement_flags_occupancy
_atom_site_disorder_assembly
_atom_site_disorder_group
C1 C 0.4882(12) 0.1428(8) 0.3101(8) 0.028(2) Uani 1 1 d . . . A 1
C2 C 0.4488(15) 0.0951(9) 0.3848(8) 0.036(3) Uani 1 1 d . . . A 1
H2 H 0.4240 0.1271 0.4268 0.043 Uiso 1 1 calc R . . A 1
C3 C 0.4450(15) 0.0005(10) 0.3997(9) 0.037(3) Uani 1 1 d . . . A 1
H3 H 0.4213 -0.0308 0.4514 0.045 Uiso 1 1 calc R . . A 1
C4 C 0.4780(14) -0.0468(9) 0.3346(9) 0.035(3) Uani 1 1 d . . . A 1
H4 H 0.4746 -0.1098 0.3425 0.042 Uiso 1 1 calc R . . A 1
C5 C 0.5157(15) 0.0018(10) 0.2585(9) 0.040(3) Uani 1 1 d . . . A 1
H5 H 0.5357 -0.0289 0.2151 0.048 Uiso 1 1 calc R . . A 1
C6 C 0.5236(14) 0.0927(10) 0.2467(9) 0.036(3) Uani 1 1 d . . . A 1
H6 H 0.5528 0.1231 0.1962 0.044 Uiso 1 1 calc R . . A 1
C7 C 0.5969(12) 0.2892(8) 0.2072(8) 0.028(2) Uani 1 1 d . . . A 1
C8 C 0.7356(13) 0.2536(10) 0.2176(8) 0.034(3) Uani 1 1 d . . . A 1
H8 H 0.7703 0.2202 0.2696 0.041 Uiso 1 1 calc R . . A 1
C9 C 0.8237(13) 0.2665(12) 0.1528(9) 0.042(3) Uani 1 1 d . . . A 1
H9 H 0.9166 0.2413 0.1613 0.050 Uiso 1 1 calc R . . A 1
C10 C 0.7757(14) 0.3160(11) 0.0757(8) 0.040(3) Uani 1 1 d . . . A 1
H10 H 0.8360 0.3251 0.0323 0.047 Uiso 1 1 calc R . . A 1
C11 C 0.6344(15) 0.3533(10) 0.0624(8) 0.038(3) Uani 1 1 d . . . A 1
H11 H 0.6000 0.3867 0.0104 0.045 Uiso 1 1 calc R . . A 1
C12 C 0.5481(14) 0.3388(9) 0.1293(8) 0.034(3) Uani 1 1 d . . . A 1
H12 H 0.4548 0.3631 0.1214 0.041 Uiso 1 1 calc R . . A 1
C13 C 0.5675(12) 0.2859(9) 0.3838(7) 0.028(2) Uani 1 1 d . . . A 1
H13A H 0.5519 0.2393 0.4320 0.034 Uiso 1 1 calc R . . A 1
H13B H 0.6657 0.2789 0.3748 0.034 Uiso 1 1 calc R . . A 1
C14 C 0.5156(11) 0.3821(9) 0.3993(8) 0.028(2) Uani 1 1 d . . . A 1
H14A H 0.5500 0.4287 0.3580 0.034 Uiso 1 1 calc R . . A 1
H14B H 0.5465 0.3867 0.4540 0.034 Uiso 1 1 calc R . . A 1
C15 C 0.2687(12) 0.5203(9) 0.4015(7) 0.027(2) Uani 1 1 d . . . A 1
C16 C 0.1358(14) 0.5452(10) 0.4210(10) 0.040(3) Uani 1 1 d . . . A 1
H16 H 0.0788 0.5005 0.4321 0.048 Uiso 1 1 calc R . . A 1
C17 C 0.0839(15) 0.6358(11) 0.4246(10) 0.043(3) Uani 1 1 d . . . A 1
H17 H -0.0079 0.6521 0.4366 0.051 Uiso 1 1 calc R . . A 1
C18 C 0.1707(17) 0.7037(10) 0.4100(10) 0.043(3) Uani 1 1 d . . . A 1
H18 H 0.1375 0.7645 0.4138 0.052 Uiso 1 1 calc R . . A 1
C19 C 0.3044(17) 0.6783(11) 0.3901(9) 0.043(3) Uani 1 1 d . . . A 1
H19 H 0.3627 0.7222 0.3795 0.051 Uiso 1 1 calc R . . A 1
C20 C 0.3527(14) 0.5874(10) 0.3859(8) 0.034(3) Uani 1 1 d . . . A 1
H20 H 0.4437 0.5708 0.3723 0.041 Uiso 1 1 calc R . . A 1
C21 C 0.2877(12) 0.3372(9) 0.4958(7) 0.028(2) Uani 1 1 d . . . A 1
C22 C 0.3052(13) 0.3718(10) 0.5676(8) 0.034(3) Uani 1 1 d . . . A 1
H22 H 0.3281 0.4307 0.5623 0.041 Uiso 1 1 calc R . . A 1
C23 C 0.2892(14) 0.3204(10) 0.6448(9) 0.038(3) Uani 1 1 d . . . A 1
H23 H 0.2999 0.3444 0.6918 0.045 Uiso 1 1 calc R . . A 1
C24 C 0.2566(15) 0.2316(10) 0.6530(9) 0.040(3) Uani 1 1 d . . . A 1
H24 H 0.2491 0.1954 0.7056 0.048 Uiso 1 1 calc R . . A 1
C25 C 0.2358(16) 0.1974(10) 0.5836(9) 0.041(3) Uani 1 1 d . . . A 1
H25 H 0.2115 0.1389 0.5894 0.049 Uiso 1 1 calc R . . A 1
C26 C 0.2508(13) 0.2496(9) 0.5055(8) 0.034(3) Uani 1 1 d . . . A 1
H26 H 0.2361 0.2261 0.4587 0.041 Uiso 1 1 calc R . . A 1
C27 C 0.3551(13) 0.4655(9) 0.2300(8) 0.034(3) Uani 1 1 d . . . B 1
C28 C 0.4108(13) 0.5327(9) 0.2011(8) 0.031(2) Uani 1 1 d . . . B 1
C29 C 0.4820(12) 0.6094(9) 0.1697(7) 0.029(2) Uani 1 1 d . . . B 1
C30 C 0.4315(12) 0.6976(9) 0.1837(8) 0.030(2) Uani 1 1 d . . . B 1
H30 H 0.3506 0.7068 0.2124 0.036 Uiso 1 1 calc R . . B 1
C31 C 0.4993(13) 0.7712(9) 0.1558(8) 0.031(2) Uani 1 1 d . . . B 1
H31 H 0.4658 0.8288 0.1674 0.037 Uiso 1 1 calc R . . B 1
C32 C 0.6180(11) 0.7598(9) 0.1100(7) 0.028(2) Uani 1 1 d . . . B 1
C33 C 0.6690(13) 0.6727(9) 0.0980(8) 0.031(2) Uani 1 1 d . . . B 1
H33 H 0.7501 0.6637 0.0694 0.037 Uiso 1 1 calc R . . B 1
C34 C 0.6038(14) 0.5982(9) 0.1270(8) 0.033(3) Uani 1 1 d . . . B 1
H34 H 0.6413 0.5400 0.1180 0.040 Uiso 1 1 calc R . . B 1
C35 C 0.8232(12) 0.8327(9) 0.0743(8) 0.030(2) Uani 1 1 d . . . B 1
C36 C 0.9067(14) 0.7665(10) 0.1350(9) 0.038(3) Uani 1 1 d . . . B 1
H36 H 0.8668 0.7280 0.1768 0.045 Uiso 1 1 calc R . . B 1
C37 C 1.0490(15) 0.7589(13) 0.1320(11) 0.050(4) Uani 1 1 d . . . B 1
H37 H 1.1032 0.7156 0.1729 0.060 Uiso 1 1 calc R . . B 1
C38 C 1.1123(14) 0.8131(12) 0.0710(11) 0.046(4) Uani 1 1 d . . . B 1
H38 H 1.2077 0.8071 0.0699 0.055 Uiso 1 1 calc R . . B 1
C39 C 1.0278(15) 0.8781(10) 0.0100(10) 0.040(3) Uani 1 1 d . . . B 1
H39 H 1.0676 0.9149 -0.0331 0.048 Uiso 1 1 calc R . . B 1
C40 C 0.8890(14) 0.8875(10) 0.0137(8) 0.034(3) Uani 1 1 d . . . B 1
H40 H 0.8356 0.9328 -0.0262 0.041 Uiso 1 1 calc R . . B 1
C41 C 0.5905(12) 0.9203(9) 0.0372(7) 0.029(2) Uani 1 1 d . . . B 1
C42 C 0.6088(12) 1.0053(9) 0.0484(7) 0.030(2) Uani 1 1 d . . . B 1
H42 H 0.6834 1.0098 0.0810 0.036 Uiso 1 1 calc R . . B 1
C43 C 0.4815(13) 0.9143(9) -0.0124(8) 0.029(2) Uani 1 1 d . . . B 1
H43 H 0.4682 0.8571 -0.0218 0.035 Uiso 1 1 calc R . . B 1
C44 C 0.1148(13) 0.2613(10) 0.2706(8) 0.033(3) Uani 1 1 d . . . C 1
C45 C 0.0430(12) 0.3414(11) 0.2949(10) 0.040(3) Uani 1 1 d . . . C 1
C46 C 0.0529(13) 0.4184(10) 0.2298(10) 0.039(3) Uani 1 1 d . . . C 1
C47 C 0.1276(13) 0.3853(10) 0.1621(9) 0.038(3) Uani 1 1 d . . . C 1
C48 C 0.1652(13) 0.2894(10) 0.1865(9) 0.038(3) Uani 1 1 d . . . C 1
C49 C 0.1112(16) 0.1640(11) 0.3131(9) 0.043(3) Uani 1 1 d . . . C 1
H49A H 0.1958 0.1256 0.3046 0.064 Uiso 1 1 calc GR . . C 1
H49B H 0.0355 0.1427 0.2906 0.064 Uiso 1 1 calc GR . . C 1
H49C H 0.0999 0.1607 0.3716 0.064 Uiso 1 1 calc GR . . C 1
C50 C -0.0375(17) 0.3383(16) 0.3712(13) 0.061(5) Uani 1 1 d . . . C 1
H50A H -0.0459 0.3970 0.3874 0.091 Uiso 1 1 calc GR . . C 1
H50B H 0.0086 0.2904 0.4152 0.091 Uiso 1 1 calc GR . . C 1
H50C H -0.1275 0.3256 0.3606 0.091 Uiso 1 1 calc GR . . C 1
C51 C -0.020(2) 0.5161(12) 0.2260(15) 0.065(5) Uani 1 1 d . . . C 1
H51A H 0.0425 0.5512 0.2449 0.098 Uiso 1 1 calc GR . . C 1
H51B H -0.0978 0.5148 0.2610 0.098 Uiso 1 1 calc GR . . C 1
H51C H -0.0499 0.5443 0.1697 0.098 Uiso 1 1 calc GR . . C 1
C52 C 0.1510(19) 0.4405(13) 0.0788(11) 0.058(5) Uani 1 1 d . . . C 1
H52A H 0.1461 0.5044 0.0818 0.087 Uiso 1 1 calc GR . . C 1
H52B H 0.0817 0.4353 0.0399 0.087 Uiso 1 1 calc GR . . C 1
H52C H 0.2403 0.4176 0.0608 0.087 Uiso 1 1 calc GR . . C 1
C53 C 0.2274(14) 0.2269(12) 0.1338(8) 0.040(3) Uani 1 1 d . . . C 1
H53A H 0.1594 0.2210 0.0944 0.060 Uiso 1 1 calc GR . . C 1
H53B H 0.2616 0.1671 0.1678 0.060 Uiso 1 1 calc GR . . C 1
H53C H 0.3021 0.2518 0.1046 0.060 Uiso 1 1 calc GR . . C 1
N1 N 0.6808(11) 0.8381(8) 0.0768(7) 0.034(2) Uani 1 1 d . . . B 1
P1 P 0.4758(3) 0.2694(2) 0.29119(17) 0.0226(6) Uani 1 1 d . . . A 1
P2 P 0.3258(3) 0.3996(2) 0.39221(18) 0.0243(6) Uani 1 1 d . . . A 1
Ru1 Ru 0.26514(9) 0.35778(7) 0.27560(6) 0.0237(3) Uani 1 1 d . . . . .
C54 C 0.0124(9) 0.916(2) 0.228(3) 0.076(11) Uani 0.55 1 d D U P D 1
H54A H 0.0024 0.8587 0.2658 0.091 Uiso 0.55 1 calc R . P D 1
H54B H 0.0061 0.9066 0.1721 0.091 Uiso 0.55 1 calc R . P D 1
C54B C 0.0245(11) 0.985(4) 0.188(2) 0.072(12) Uani 0.45 1 d D U P D 2
H54C H 0.0131 0.9463 0.1491 0.086 Uiso 0.45 1 calc R . P D 2
H54D H 0.0354 1.0454 0.1564 0.086 Uiso 0.45 1 calc R . P D 2
Cl1 Cl 0.1735(6) 0.9384(5) 0.2443(5) 0.093(2) Uani 1 1 d D U . . .
Cl2 Cl -0.1241(5) 0.9980(4) 0.2409(4) 0.0740(15) Uani 1 1 d D . . . .
C55 C 0.968(3) 0.036(3) 0.525(3) 0.090(16) Uani 0.5 1 d D U P E -1
H55A H 1.0017 0.0941 0.5240 0.108 Uiso 0.5 1 calc R . P E -1
H55B H 0.9319 0.0167 0.5799 0.108 Uiso 0.5 1 calc R . P E -1
Cl3 Cl 0.8410(17) 0.0528(11) 0.4508(10) 0.087(4) Uani 0.5 1 d D . P E -1
Cl4 Cl 1.099(2) -0.0459(16) 0.5073(14) 0.120(7) Uani 0.5 1 d D . P E -1

loop_
_atom_site_aniso_label
_atom_site_aniso_U_11
_atom_site_aniso_U_22
_atom_site_aniso_U_33
_atom_site_aniso_U_23
_atom_site_aniso_U_13
_atom_site_aniso_U_12
C1 0.027(5) 0.027(5) 0.029(6) -0.007(5) 0.004(4) -0.004(4)
C2 0.044(7) 0.030(6) 0.028(6) -0.004(5) 0.003(5) 0.007(5)
C3 0.046(7) 0.034(7) 0.031(6) -0.006(5) 0.004(5) -0.006(5)
C4 0.040(7) 0.031(6) 0.039(7) -0.016(5) 0.010(5) -0.007(5)
C5 0.045(7) 0.035(7) 0.043(7) -0.019(6) 0.000(6) -0.004(6)
C6 0.035(6) 0.042(7) 0.032(6) -0.005(5) 0.004(5) -0.008(5)
C7 0.030(6) 0.028(6) 0.030(6) -0.011(5) 0.009(5) -0.011(4)
C8 0.033(6) 0.043(7) 0.026(6) -0.010(5) -0.001(5) -0.005(5)
C9 0.022(6) 0.065(9) 0.044(8) -0.020(7) 0.003(5) -0.009(6)
C10 0.036(7) 0.064(9) 0.027(6) -0.018(6) 0.016(5) -0.019(6)
C11 0.041(7) 0.045(7) 0.026(6) -0.008(5) 0.004(5) -0.006(6)
C12 0.031(6) 0.036(7) 0.033(6) -0.010(5) 0.002(5) 0.000(5)
C13 0.021(5) 0.036(6) 0.027(5) -0.006(5) -0.002(4) -0.001(4)
C14 0.019(5) 0.040(6) 0.028(5) -0.012(5) 0.001(4) -0.003(4)
C15 0.030(6) 0.034(6) 0.024(5) -0.015(5) 0.002(4) -0.007(4)
C16 0.027(6) 0.042(7) 0.051(8) -0.008(6) -0.003(5) -0.010(5)
C17 0.033(7) 0.045(8) 0.052(8) -0.019(7) 0.010(6) -0.001(6)
C18 0.052(8) 0.029(6) 0.048(8) -0.014(6) 0.007(7) 0.002(6)
C19 0.053(9) 0.042(8) 0.039(7) -0.015(6) 0.004(6) -0.019(6)
C20 0.037(7) 0.040(7) 0.028(6) -0.013(5) 0.001(5) -0.005(5)
C21 0.024(5) 0.035(6) 0.024(5) -0.008(5) 0.004(4) 0.002(4)
C22 0.025(6) 0.044(7) 0.036(6) -0.009(5) 0.000(5) -0.007(5)
C23 0.032(6) 0.050(8) 0.031(6) -0.014(6) 0.001(5) -0.003(5)
C24 0.041(7) 0.044(7) 0.032(6) -0.004(6) 0.000(5) 0.002(6)
C25 0.048(8) 0.029(6) 0.042(7) -0.005(6) 0.009(6) 0.000(6)
C26 0.034(6) 0.039(7) 0.030(6) -0.014(5) 0.000(5) 0.000(5)
C27 0.034(6) 0.041(7) 0.024(5) -0.013(5) -0.013(5) 0.014(5)
C28 0.031(6) 0.034(6) 0.027(6) -0.004(5) -0.004(5) -0.010(5)
C29 0.023(5) 0.038(6) 0.027(5) -0.005(5) -0.004(4) -0.010(5)
C30 0.024(5) 0.038(6) 0.028(6) -0.002(5) 0.000(4) -0.012(5)
C31 0.031(6) 0.029(6) 0.032(6) -0.003(5) -0.002(5) -0.008(5)
C32 0.020(5) 0.035(6) 0.027(5) 0.000(5) -0.003(4) -0.007(4)
C33 0.028(6) 0.038(6) 0.030(6) -0.011(5) 0.002(5) -0.009(5)
C34 0.035(6) 0.036(6) 0.027(6) -0.003(5) 0.000(5) -0.007(5)
C35 0.021(5) 0.036(6) 0.039(6) -0.015(5) -0.001(5) -0.011(4)
C36 0.028(6) 0.048(8) 0.036(7) -0.007(6) -0.003(5) -0.006(5)
C37 0.030(7) 0.061(10) 0.054(9) -0.006(8) -0.007(6) -0.006(6)
C38 0.020(6) 0.065(10) 0.061(9) -0.026(8) 0.007(6) -0.017(6)
C39 0.036(7) 0.043(7) 0.047(8) -0.016(6) 0.017(6) -0.015(6)
C40 0.035(6) 0.040(7) 0.031(6) -0.016(5) 0.002(5) -0.008(5)
C41 0.023(5) 0.035(6) 0.026(5) 0.001(5) 0.006(4) -0.009(4)
C42 0.026(5) 0.044(7) 0.025(5) -0.012(5) 0.003(4) -0.013(5)
C43 0.030(6) 0.032(6) 0.029(6) -0.011(5) 0.003(5) -0.011(5)
C44 0.032(6) 0.044(7) 0.029(6) -0.016(5) -0.004(5) -0.012(5)
C45 0.014(5) 0.058(8) 0.056(8) -0.027(7) -0.005(5) -0.007(5)
C46 0.020(5) 0.039(7) 0.059(9) -0.017(6) -0.012(5) 0.003(5)
C47 0.028(6) 0.046(7) 0.035(7) -0.005(6) -0.013(5) 0.000(5)
C48 0.028(6) 0.046(8) 0.038(7) -0.007(6) 0.000(5) -0.008(5)
C49 0.047(8) 0.050(8) 0.036(7) -0.008(6) -0.004(6) -0.024(7)
C50 0.033(8) 0.097(14) 0.068(11) -0.038(11) 0.011(7) -0.029(8)
C51 0.052(10) 0.048(9) 0.092(14) -0.028(9) -0.025(9) 0.021(7)
C52 0.051(9) 0.060(10) 0.053(10) 0.011(8) -0.014(8) -0.013(8)
C53 0.034(7) 0.065(9) 0.028(6) -0.019(6) -0.005(5) -0.011(6)
N1 0.023(5) 0.036(6) 0.042(6) 0.001(5) -0.002(4) -0.008(4)
P1 0.0200(12) 0.0298(14) 0.0184(12) -0.0081(10) 0.0011(9) -0.0014(10)
P2 0.0195(12) 0.0303(14) 0.0248(13) -0.0100(11) 0.0016(10) -0.0037(10)
Ru1 0.0198(4) 0.0290(5) 0.0236(5) -0.0085(3) -0.0003(3) -0.0034(3)
C54 0.076(13) 0.073(13) 0.079(13) -0.016(9) 0.006(9) -0.012(9)
C54B 0.075(15) 0.074(15) 0.065(14) -0.012(9) -0.002(9) -0.010(9)
Cl1 0.057(3) 0.097(4) 0.139(5) -0.069(4) -0.020(3) 0.003(3)
Cl2 0.051(2) 0.067(3) 0.109(4) -0.037(3) -0.013(3) -0.002(2)
C55 0.090(18) 0.088(18) 0.091(18) -0.016(10) 0.004(10) -0.017(10)
Cl3 0.084(9) 0.088(9) 0.090(10) -0.008(7) 0.041(8) -0.029(7)
Cl4 0.082(11) 0.154(17) 0.104(14) -0.004(12) 0.004(9) 0.010(11)

loop_
_atom_type_symbol
_atom_type_description
_atom_type_scat_dispersion_real
_atom_type_scat_dispersion_imag
_atom_type_scat_source
C C 0.0033 0.0016 'International Tables Vol C Tables 4.2.6.8 and 6.1.1.4'
H H 0.0000 0.0000 'International Tables Vol C Tables 4.2.6.8 and 6.1.1.4'
Cl Cl 0.1484 0.1585 'International Tables Vol C Tables 4.2.6.8 and 6.1.1.4'
N N 0.0061 0.0033 'International Tables Vol C Tables 4.2.6.8 and 6.1.1.4'
P P 0.1023 0.0942 'International Tables Vol C Tables 4.2.6.8 and 6.1.1.4'
Ru Ru -1.2594 0.8363 'International Tables Vol C Tables 4.2.6.8 and 6.1.1.4'

loop_
_geom_angle_atom_site_label_1
_geom_angle_atom_site_label_2
_geom_angle_atom_site_label_3
_geom_angle
_geom_angle_site_symmetry_1
_geom_angle_site_symmetry_3
C2 C1 C6 117.9(12) . .
C2 C1 P1 119.8(9) . .
C6 C1 P1 122.0(9) . .
C1 C2 H2 118.9 . .
C1 C2 C3 122.1(12) . .
C3 C2 H2 118.9 . .
C2 C3 H3 120.7 . .
C2 C3 C4 118.5(12) . .
C4 C3 H3 120.7 . .
C3 C4 H4 120.3 . .
C5 C4 C3 119.3(12) . .
C5 C4 H4 120.3 . .
C4 C5 H5 119.5 . .
C6 C5 C4 121.0(13) . .
C6 C5 H5 119.5 . .
C1 C6 H6 119.4 . .
C5 C6 C1 121.2(12) . .
C5 C6 H6 119.4 . .
C8 C7 C12 118.2(11) . .
C8 C7 P1 122.5(10) . .
C12 C7 P1 119.3(10) . .
C7 C8 H8 119.3 . .
C9 C8 C7 121.5(12) . .
C9 C8 H8 119.3 . .
C8 C9 H9 119.8 . .
C10 C9 C8 120.5(13) . .
C10 C9 H9 119.8 . .
C9 C10 H10 120.1 . .
C9 C10 C11 119.8(12) . .
C11 C10 H10 120.1 . .
C10 C11 H11 120.9 . .
C12 C11 C10 118.2(12) . .
C12 C11 H11 120.9 . .
C7 C12 C11 121.9(12) . .
C7 C12 H12 119.1 . .
C11 C12 H12 119.1 . .
H13A C13 H13B 108.2 . .
C14 C13 H13A 109.8 . .
C14 C13 H13B 109.8 . .
C14 C13 P1 109.6(8) . .
P1 C13 H13A 109.8 . .
P1 C13 H13B 109.8 . .
C13 C14 H14A 110.3 . .
C13 C14 H14B 110.3 . .
C13 C14 P2 107.0(8) . .
H14A C14 H14B 108.6 . .
P2 C14 H14A 110.3 . .
P2 C14 H14B 110.3 . .
C16 C15 C20 118.8(12) . .
C16 C15 P2 117.9(10) . .
C20 C15 P2 123.2(9) . .
C15 C16 H16 119.5 . .
C15 C16 C17 121.0(13) . .
C17 C16 H16 119.5 . .
C16 C17 H17 120.0 . .
C16 C17 C18 119.9(13) . .
C18 C17 H17 120.0 . .
C17 C18 H18 120.6 . .
C19 C18 C17 118.7(13) . .
C19 C18 H18 120.6 . .
C18 C19 H19 120.0 . .
C18 C19 C20 119.9(13) . .
C20 C19 H19 120.0 . .
C15 C20 H20 119.2 . .
C19 C20 C15 121.5(13) . .
C19 C20 H20 119.2 . .
C22 C21 P2 121.9(10) . .
C26 C21 C22 118.2(11) . .
C26 C21 P2 119.7(9) . .
C21 C22 H22 119.5 . .
C23 C22 C21 121.0(13) . .
C23 C22 H22 119.5 . .
C22 C23 H23 120.2 . .
C22 C23 C24 119.6(13) . .
C24 C23 H23 120.2 . .
C23 C24 H24 119.9 . .
C25 C24 C23 120.3(13) . .
C25 C24 H24 119.9 . .
C24 C25 H25 120.0 . .
C24 C25 C26 120.1(14) . .
C26 C25 H25 120.0 . .
C21 C26 H26 119.7 . .
C25 C26 C21 120.7(12) . .
C25 C26 H26 119.7 . .
C28 C27 Ru1 179.6(11) . .
C27 C28 C29 177.2(13) . .
C30 C29 C28 120.3(11) . .
C34 C29 C28 121.9(12) . .
C34 C29 C30 117.8(11) . .
C29 C30 H30 119.4 . .
C31 C30 C29 121.1(12) . .
C31 C30 H30 119.4 . .
C30 C31 H31 119.8 . .
C30 C31 C32 120.4(12) . .
C32 C31 H31 119.8 . .
C31 C32 N1 119.4(11) . .
C33 C32 C31 118.3(11) . .
C33 C32 N1 122.4(11) . .
C32 C33 H33 119.0 . .
C32 C33 C34 121.9(12) . .
C34 C33 H33 119.0 . .
C29 C34 H34 119.8 . .
C33 C34 C29 120.4(13) . .
C33 C34 H34 119.8 . .
C40 C35 C36 117.3(11) . .
C40 C35 N1 123.7(12) . .
N1 C35 C36 119.0(12) . .
C35 C36 H36 120.2 . .
C37 C36 C35 119.6(13) . .
C37 C36 H36 120.2 . .
C36 C37 H37 118.9 . .
C38 C37 C36 122.3(15) . .
C38 C37 H37 118.9 . .
C37 C38 H38 121.2 . .
C37 C38 C39 117.6(12) . .
C39 C38 H38 121.2 . .
C38 C39 H39 119.8 . .
C40 C39 C38 120.5(13) . .
C40 C39 H39 119.8 . .
C35 C40 H40 118.6 . .
C39 C40 C35 122.7(13) . .
C39 C40 H40 118.6 . .
C42 C41 C43 118.9(12) . .
C42 C41 N1 121.2(11) . .
C43 C41 N1 119.9(12) . .
C41 C42 H42 119.1 . .
C41 C42 C43 121.7(11) . 2_675
C43 C42 H42 119.1 2_675 .
C41 C43 C42 119.4(11) . 2_675
C41 C43 H43 120.3 . .
C42 C43 H43 120.3 2_675 .
C45 C44 C48 108.4(13) . .
C45 C44 C49 125.6(13) . .
C45 C44 Ru1 72.1(7) . .
C48 C44 C49 124.5(13) . .
C48 C44 Ru1 71.8(8) . .
C49 C44 Ru1 133.0(9) . .
C44 C45 C50 123.7(16) . .
C44 C45 Ru1 71.1(7) . .
C46 C45 C44 107.3(13) . .
C46 C45 C50 128.7(15) . .
C46 C45 Ru1 69.6(7) . .
C50 C45 Ru1 129.4(10) . .
C45 C46 C47 108.7(12) . .
C45 C46 C51 125.1(16) . .
C45 C46 Ru1 73.4(7) . .
C47 C46 C51 125.6(15) . .
C47 C46 Ru1 71.9(7) . .
C51 C46 Ru1 127.5(11) . .
C46 C47 C52 127.3(14) . .
C46 C47 Ru1 69.7(7) . .
C48 C47 C46 107.9(12) . .
C48 C47 C52 124.7(15) . .
C48 C47 Ru1 73.0(8) . .
C52 C47 Ru1 126.7(10) . .
C44 C48 Ru1 70.2(7) . .
C47 C48 C44 107.6(13) . .
C47 C48 C53 126.0(13) . .
C47 C48 Ru1 70.9(8) . .
C53 C48 C44 126.1(13) . .
C53 C48 Ru1 130.2(9) . .
C44 C49 H49A 109.5 . .
C44 C49 H49B 109.5 . .
C44 C49 H49C 109.5 . .
H49A C49 H49B 109.5 . .
H49A C49 H49C 109.5 . .
H49B C49 H49C 109.5 . .
C45 C50 H50A 109.5 . .
C45 C50 H50B 109.5 . .
C45 C50 H50C 109.5 . .
H50A C50 H50B 109.5 . .
H50A C50 H50C 109.5 . .
H50B C50 H50C 109.5 . .
C46 C51 H51A 109.5 . .
C46 C51 H51B 109.5 . .
C46 C51 H51C 109.5 . .
H51A C51 H51B 109.5 . .
H51A C51 H51C 109.5 . .
H51B C51 H51C 109.5 . .
C47 C52 H52A 109.5 . .
C47 C52 H52B 109.5 . .
C47 C52 H52C 109.5 . .
H52A C52 H52B 109.5 . .
H52A C52 H52C 109.5 . .
H52B C52 H52C 109.5 . .
C48 C53 H53A 109.5 . .
C48 C53 H53B 109.5 . .
C48 C53 H53C 109.5 . .
H53A C53 H53B 109.5 . .
H53A C53 H53C 109.5 . .
H53B C53 H53C 109.5 . .
C32 N1 C41 116.4(10) . .
C35 N1 C32 122.1(11) . .
C35 N1 C41 121.2(10) . .
C1 P1 C13 102.6(6) . .
C1 P1 Ru1 118.6(4) . .
C7 P1 C1 101.0(5) . .
C7 P1 C13 104.3(6) . .
C7 P1 Ru1 118.4(4) . .
C13 P1 Ru1 110.0(4) . .
C14 P2 Ru1 107.7(4) . .
C15 P2 C14 105.3(6) . .
C15 P2 Ru1 118.0(4) . .
C21 P2 C14 100.8(5) . .
C21 P2 C15 100.7(5) . .
C21 P2 Ru1 122.0(4) . .
C27 Ru1 C44 153.7(5) . .
C27 Ru1 C45 132.9(5) . .
C27 Ru1 C46 98.4(5) . .
C27 Ru1 C47 91.6(5) . .
C27 Ru1 C48 118.9(5) . .
C27 Ru1 P1 87.9(3) . .
C27 Ru1 P2 78.4(3) . .
C44 Ru1 C45 36.9(5) . .
C44 Ru1 C48 38.0(5) . .
C44 Ru1 P1 106.2(4) . .
C44 Ru1 P2 124.2(3) . .
C45 Ru1 C48 62.5(5) . .
C45 Ru1 P1 139.1(4) . .
C46 Ru1 C44 61.8(5) . .
C46 Ru1 C45 37.0(6) . .
C46 Ru1 C47 38.4(6) . .
C46 Ru1 C48 62.2(5) . .
C46 Ru1 P1 161.6(4) . .
C46 Ru1 P2 113.8(4) . .
C47 Ru1 C44 62.1(5) . .
C47 Ru1 C45 62.7(5) . .
C47 Ru1 C48 36.1(5) . .
C47 Ru1 P1 124.8(4) . .
C47 Ru1 P2 149.2(4) . .
P1 Ru1 C48 99.7(4) . .
P2 Ru1 C45 103.3(4) . .
P2 Ru1 C48 162.2(4) . .
P2 Ru1 P1 84.33(11) . .
H54A C54 H54B 107.2 . .
Cl1 C54 H54A 107.9 . .
Cl1 C54 H54B 107.9 . .
Cl1 C54 Cl2 117.8(18) . .
Cl2 C54 H54A 107.9 . .
Cl2 C54 H54B 107.9 . .
H54C C54B H54D 107.1 . .
Cl1 C54B H54C 107.7 . .
Cl1 C54B H54D 107.7 . .
Cl1 C54B Cl2 118.2(18) . .
Cl2 C54B H54C 107.7 . .
Cl2 C54B H54D 107.7 . .
H55A C55 H55B 108.3 . .
Cl3 C55 H55A 109.9 . .
Cl3 C55 H55B 109.9 . .
Cl4 C55 H55A 109.9 . .
Cl4 C55 H55B 109.9 . .
Cl4 C55 Cl3 109(2) . .

loop_
_geom_bond_atom_site_label_1
_geom_bond_atom_site_label_2
_geom_bond_distance
_geom_bond_site_symmetry_2
C1 C2 1.375(18) .
C1 C6 1.416(18) .
C1 P1 1.837(12) .
C2 H2 0.9300 .
C2 C3 1.390(19) .
C3 H3 0.9300 .
C3 C4 1.411(18) .
C4 H4 0.9300 .
C4 C5 1.39(2) .
C5 H5 0.9300 .
C5 C6 1.35(2) .
C6 H6 0.9300 .
C7 C8 1.380(18) .
C7 C12 1.383(18) .
C7 P1 1.832(12) .
C8 H8 0.9300 .
C8 C9 1.375(19) .
C9 H9 0.9300 .
C9 C10 1.37(2) .
C10 H10 0.9300 .
C10 C11 1.41(2) .
C11 H11 0.9300 .
C11 C12 1.391(18) .
C12 H12 0.9300 .
C13 H13A 0.9700 .
C13 H13B 0.9700 .
C13 C14 1.519(17) .
C13 P1 1.852(12) .
C14 H14A 0.9700 .
C14 H14B 0.9700 .
C14 P2 1.845(12) .
C15 C16 1.358(18) .
C15 C20 1.384(18) .
C15 P2 1.840(12) .
C16 H16 0.9300 .
C16 C17 1.38(2) .
C17 H17 0.9300 .
C17 C18 1.41(2) .
C18 H18 0.9300 .
C18 C19 1.37(2) .
C19 H19 0.9300 .
C19 C20 1.38(2) .
C20 H20 0.9300 .
C21 C22 1.405(18) .
C21 C26 1.394(19) .
C21 P2 1.833(12) .
C22 H22 0.9300 .
C22 C23 1.36(2) .
C23 H23 0.9300 .
C23 C24 1.40(2) .
C24 H24 0.9300 .
C24 C25 1.37(2) .
C25 H25 0.9300 .
C25 C26 1.38(2) .
C26 H26 0.9300 .
C27 C28 1.231(19) .
C27 Ru1 1.974(15) .
C28 C29 1.445(17) .
C29 C30 1.398(19) .
C29 C34 1.393(18) .
C30 H30 0.9300 .
C30 C31 1.376(17) .
C31 H31 0.9300 .
C31 C32 1.395(17) .
C32 C33 1.372(18) .
C32 N1 1.421(15) .
C33 H33 0.9300 .
C33 C34 1.374(18) .
C34 H34 0.9300 .
C35 C36 1.406(19) .
C35 C40 1.383(19) .
C35 N1 1.393(15) .
C36 H36 0.9300 .
C36 C37 1.39(2) .
C37 H37 0.9300 .
C37 C38 1.37(2) .
C38 H38 0.9300 .
C38 C39 1.41(2) .
C39 H39 0.9300 .
C39 C40 1.354(19) .
C40 H40 0.9300 .
C41 C42 1.361(18) .
C41 C43 1.376(17) .
C41 N1 1.429(16) .
C42 H42 0.9300 .
C42 C43 1.395(18) 2_675
C43 C42 1.395(18) 2_675
C43 H43 0.9300 .
C44 C45 1.42(2) .
C44 C48 1.468(19) .
C44 C49 1.48(2) .
C44 Ru1 2.242(12) .
C45 C46 1.42(2) .
C45 C50 1.48(2) .
C45 Ru1 2.255(12) .
C46 C47 1.46(2) .
C46 C51 1.51(2) .
C46 Ru1 2.206(12) .
C47 C48 1.39(2) .
C47 C52 1.48(2) .
C47 Ru1 2.235(12) .
C48 C53 1.47(2) .
C48 Ru1 2.263(15) .
C49 H49A 0.9600 .
C49 H49B 0.9600 .
C49 H49C 0.9600 .
C50 H50A 0.9600 .
C50 H50B 0.9600 .
C50 H50C 0.9600 .
C51 H51A 0.9600 .
C51 H51B 0.9600 .
C51 H51C 0.9600 .
C52 H52A 0.9600 .
C52 H52B 0.9600 .
C52 H52C 0.9600 .
C53 H53A 0.9600 .
C53 H53B 0.9600 .
C53 H53C 0.9600 .
P1 Ru1 2.256(3) .
P2 Ru1 2.247(3) .
C54 H54A 0.9700 .
C54 H54B 0.9700 .
C54 Cl1 1.703(17) .
C54 Cl2 1.705(17) .
C54B H54C 0.9700 .
C54B H54D 0.9700 .
C54B Cl1 1.699(17) .
C54B Cl2 1.701(17) .
C55 H55A 0.9700 .
C55 H55B 0.9700 .
C55 Cl3 1.705(17) .
C55 Cl4 1.703(17) .

loop_
_geom_torsion_atom_site_label_1
_geom_torsion_atom_site_label_2
_geom_torsion_atom_site_label_3
_geom_torsion_atom_site_label_4
_geom_torsion
_geom_torsion_site_symmetry_4
C1 C2 C3 C4 -2(2) .
C2 C1 C6 C5 2(2) .
C2 C1 P1 C7 159.1(11) .
C2 C1 P1 C13 51.6(12) .
C2 C1 P1 Ru1 -69.8(11) .
C2 C3 C4 C5 1(2) .
C3 C4 C5 C6 1(2) .
C4 C5 C6 C1 -3(2) .
C6 C1 C2 C3 1(2) .
C6 C1 P1 C7 -27.7(12) .
C6 C1 P1 C13 -135.2(11) .
C6 C1 P1 Ru1 103.4(10) .
C7 C8 C9 C10 1(2) .
C8 C7 C12 C11 0(2) .
C8 C7 P1 C1 -63.0(11) .
C8 C7 P1 C13 43.2(12) .
C8 C7 P1 Ru1 165.7(9) .
C8 C9 C10 C11 -1(2) .
C9 C10 C11 C12 1(2) .
C10 C11 C12 C7 0(2) .
C12 C7 C8 C9 0(2) .
C12 C7 P1 C1 114.7(11) .
C12 C7 P1 C13 -139.1(10) .
C12 C7 P1 Ru1 -16.6(12) .
C13 C14 P2 C15 -174.8(8) .
C13 C14 P2 C21 80.8(9) .
C13 C14 P2 Ru1 -48.0(9) .
C14 C13 P1 C1 -154.8(8) .
C14 C13 P1 C7 100.2(9) .
C14 C13 P1 Ru1 -27.7(9) .
C15 C16 C17 C18 -2(2) .
C16 C15 C20 C19 0(2) .
C16 C15 P2 C14 -162.4(11) .
C16 C15 P2 C21 -58.0(12) .
C16 C15 P2 Ru1 77.4(11) .
C16 C17 C18 C19 2(2) .
C17 C18 C19 C20 -1(2) .
C18 C19 C20 C15 0(2) .
C20 C15 C16 C17 1(2) .
C20 C15 P2 C14 20.7(12) .
C20 C15 P2 C21 125.1(11) .
C20 C15 P2 Ru1 -99.5(10) .
C21 C22 C23 C24 1(2) .
C22 C21 C26 C25 -1.8(18) .
C22 C21 P2 C14 71.6(11) .
C22 C21 P2 C15 -36.5(11) .
C22 C21 P2 Ru1 -169.5(8) .
C22 C23 C24 C25 -2(2) .
C23 C24 C25 C26 2(2) .
C24 C25 C26 C21 0(2) .
C26 C21 C22 C23 1.3(18) .
C26 C21 P2 C14 -103.2(10) .
C26 C21 P2 C15 148.7(10) .
C26 C21 P2 Ru1 15.7(11) .
C28 C29 C30 C31 178.7(11) .
C28 C29 C34 C33 -179.9(11) .
C29 C30 C31 C32 2.3(18) .
C30 C29 C34 C33 -1.7(18) .
C30 C31 C32 C33 -3.7(18) .
C30 C31 C32 N1 175.6(11) .
C31 C32 C33 C34 2.4(18) .
C31 C32 N1 C35 142.4(13) .
C31 C32 N1 C41 -44.8(16) .
C32 C33 C34 C29 0.2(19) .
C33 C32 N1 C35 -38.4(18) .
C33 C32 N1 C41 134.5(13) .
C34 C29 C30 C31 0.4(18) .
C35 C36 C37 C38 -1(3) .
C36 C35 C40 C39 2(2) .
C36 C35 N1 C32 -28.9(19) .
C36 C35 N1 C41 158.5(13) .
C36 C37 C38 C39 0(3) .
C37 C38 C39 C40 2(2) .
C38 C39 C40 C35 -3(2) .
C40 C35 C36 C37 0(2) .
C40 C35 N1 C32 149.4(13) .
C40 C35 N1 C41 -23(2) .
C42 C41 C43 C42 -1.3(19) 2_675
C42 C41 N1 C32 138.8(12) .
C42 C41 N1 C35 -48.2(18) .
C43 C41 C42 C43 1(2) 2_675
C43 C41 N1 C32 -40.2(17) .
C43 C41 N1 C35 132.7(13) .
C44 C45 C46 C47 2.3(14) .
C44 C45 C46 C51 174.0(13) .
C44 C45 C46 Ru1 -61.4(8) .
C45 C44 C48 C47 1.8(14) .
C45 C44 C48 C53 -171.0(12) .
C45 C44 C48 Ru1 63.2(8) .
C45 C46 C47 C48 -1.2(14) .
C45 C46 C47 C52 174.1(13) .
C45 C46 C47 Ru1 -64.7(9) .
C46 C47 C48 C44 -0.4(14) .
C46 C47 C48 C53 172.4(12) .
C46 C47 C48 Ru1 -61.3(9) .
C48 C44 C45 C46 -2.5(14) .
C48 C44 C45 C50 171.7(12) .
C48 C44 C45 Ru1 -63.0(9) .
C49 C44 C45 C46 -169.0(12) .
C49 C44 C45 C50 5(2) .
C49 C44 C45 Ru1 130.5(13) .
C49 C44 C48 C47 168.5(12) .
C49 C44 C48 C53 -4(2) .
C49 C44 C48 Ru1 -130.1(13) .
C50 C45 C46 C47 -171.6(13) .
C50 C45 C46 C51 0(2) .
C50 C45 C46 Ru1 124.8(14) .
C51 C46 C47 C48 -172.9(14) .
C51 C46 C47 C52 2(2) .
C51 C46 C47 Ru1 123.6(15) .
C52 C47 C48 C44 -175.8(13) .
C52 C47 C48 C53 -3(2) .
C52 C47 C48 Ru1 123.3(14) .
N1 C32 C33 C34 -176.9(11) .
N1 C35 C36 C37 178.5(14) .
N1 C35 C40 C39 -176.7(13) .
N1 C41 C42 C43 -177.7(11) 2_675
N1 C41 C43 C42 177.8(11) 2_675
P1 C1 C2 C3 174.4(11) .
P1 C1 C6 C5 -171.7(11) .
P1 C7 C8 C9 177.5(11) .
P1 C7 C12 C11 -177.8(11) .
P1 C13 C14 P2 46.9(10) .
P2 C15 C16 C17 -176.5(12) .
P2 C15 C20 C19 177.2(11) .
P2 C21 C22 C23 -173.6(10) .
P2 C21 C26 C25 173.2(10) .
Ru1 C44 C45 C46 60.5(8) .
Ru1 C44 C45 C50 -125.3(13) .
Ru1 C44 C48 C47 -61.4(9) .
Ru1 C44 C48 C53 125.9(13) .
Ru1 C45 C46 C47 63.7(9) .
Ru1 C45 C46 C51 -124.6(15) .
Ru1 C46 C47 C48 63.5(9) .
Ru1 C46 C47 C52 -121.3(15) .
Ru1 C47 C48 C44 61.0(9) .
Ru1 C47 C48 C53 -126.3(13) .
